data_7244307
loop_
_publ_author_name
'Yang, Pengpeng'
'Dai, Kun'
'Lin, Chenguang'
'Jiao, Pengfei'
'Zou, Fengxia'
'Zhao, Gulin'
'Ying, Hanjie'

_publ_section_title
;
 The features of the crystal structure of the layered series hydrates of
 uridine-5&#x2032;-monophosphate salts (UMPNax&#x00B7;yH2O)
;
_journal_issue 6
_journal_name_full 'RSC Advances'
_journal_page_first 3646
_journal_page_last 3653
_journal_paper_doi 10.1039/D1RA08091A
_journal_volume 12
_journal_year 2022
_chemical_formula_sum 'C18 H48 N4 O29 P2'
_chemical_formula_weight 846.54
_space_group_crystal_system orthorhombic
_space_group_IT_number 20
_space_group_name_Hall 'C 2c 2'
_space_group_name_H-M_alt 'C 2 2 21'
_atom_sites_solution_hydrogens mixed
_audit_creation_method SHELXL-2018/3
_audit_update_record
;
2020-03-13 deposited with the CCDC.	2021-12-17 downloaded from the CCDC.
;
_cell_angle_alpha 90
_cell_angle_beta 90
_cell_angle_gamma 90
_cell_formula_units_Z 4
_cell_length_a 8.9160(18)
_cell_length_b 22.953(5)
_cell_length_c 19.545(4)
_cell_measurement_reflns_used 3254
_cell_measurement_temperature 293(2)
_cell_measurement_theta_max 25.869
_cell_measurement_theta_min 2.623
_cell_volume 3999.9(14)
_computing_structure_refinement 'SHELXL-2018/3 (Sheldrick, 2018)'
_diffrn_ambient_temperature 293(2)
_diffrn_measured_fraction_theta_full 1.000
_diffrn_measured_fraction_theta_max 1.000
_diffrn_measurement_device_type 'Bruker APEX-II CCD'
_diffrn_measurement_method '\f and \w scans'
_diffrn_radiation_type MoK\a
_diffrn_radiation_wavelength 0.71073
_diffrn_reflns_av_R_equivalents 0.091
_diffrn_reflns_av_unetI/netI 0.1081
_diffrn_reflns_Laue_measured_fraction_full 1.000
_diffrn_reflns_Laue_measured_fraction_max 1.000
_diffrn_reflns_number 3677
_diffrn_reflns_point_group_measured_fraction_full 1.000
_diffrn_reflns_point_group_measured_fraction_max 0.998
_diffrn_reflns_theta_full 25.242
_diffrn_reflns_theta_max 25.396
_diffrn_reflns_theta_min 1.774
_exptl_absorpt_coefficient_mu 0.208
_exptl_absorpt_correction_T_max 0.9795
_exptl_absorpt_correction_T_min 0.9403
_exptl_absorpt_correction_type multi-scan
_exptl_absorpt_process_details sadabs
_exptl_crystal_colour colorless
_exptl_crystal_density_diffrn 1.406
_exptl_crystal_description block
_exptl_crystal_F_000 1784
_exptl_crystal_size_max 0.300
_exptl_crystal_size_mid 0.200
_exptl_crystal_size_min 0.100
_refine_diff_density_max 0.799
_refine_diff_density_min -0.429
_refine_diff_density_rms 0.092
_refine_ls_abs_structure_details
;
 Flack x determined using 643 quotients [(I+)-(I-)]/[(I+)+(I-)]
 (Parsons, Flack and Wagner, Acta Cryst. B69 (2013) 249-259).
;
_refine_ls_abs_structure_Flack 0.0(2)
_refine_ls_extinction_method none
_refine_ls_goodness_of_fit_ref 1.116
_refine_ls_hydrogen_treatment constr
_refine_ls_matrix_type full
_refine_ls_number_parameters 234
_refine_ls_number_reflns 3677
_refine_ls_number_restraints 27
_refine_ls_restrained_S_all 1.168
_refine_ls_R_factor_all 0.1342
_refine_ls_R_factor_gt 0.0900
_refine_ls_shift/su_max 0.000
_refine_ls_shift/su_mean 0.000
_refine_ls_structure_factor_coef Fsqd
_refine_ls_weighting_details 'w=1/[\s^2^(Fo^2^)+(0.1182P)^2^] where P=(Fo^2^+2Fc^2^)/3'
_refine_ls_weighting_scheme calc
_refine_ls_wR_factor_gt 0.2113
_refine_ls_wR_factor_ref 0.2354
_reflns_Friedel_coverage 0.775
_reflns_Friedel_fraction_full 1.000
_reflns_Friedel_fraction_max 0.997
_reflns_number_gt 2386
_reflns_number_total 3677
_reflns_threshold_expression 'I > 2\s(I)'
_cod_data_source_file d1ra08091a2.cif
_cod_data_source_block q
_cod_database_code 7244307
_shelx_shelxl_version_number 2018/3
_shelx_space_group_comment
;
The symmetry employed for this shelxl refinement is uniquely defined
by the following loop, which should always be used as a source of
symmetry information in preference to the above space-group names.
They are only intended as comments.
;
_shelx_estimated_absorpt_t_min 0.940
_shelx_estimated_absorpt_t_max 0.980

loop_
_space_group_symop_operation_xyz
'x, y, z'
'-x, -y, z+1/2'
'x, -y, -z'
'-x, y, -z+1/2'
'x+1/2, y+1/2, z'
'-x+1/2, -y+1/2, z+1/2'
'x+1/2, -y+1/2, -z'
'-x+1/2, y+1/2, -z+1/2'

loop_
_atom_site_label
_atom_site_type_symbol
_atom_site_fract_x
_atom_site_fract_y
_atom_site_fract_z
_atom_site_U_iso_or_equiv
_atom_site_adp_type
_atom_site_occupancy
_atom_site_site_symmetry_order
_atom_site_calc_flag
_atom_site_refinement_flags_posn
_atom_site_refinement_flags_adp
_atom_site_refinement_flags_occupancy
_atom_site_disorder_assembly
_atom_site_disorder_group
P1 P 0.3744(3) 0.37535(10) 0.51891(14) 0.0339(6) Uani 1 1 d . U . . .
N1 N 0.2920(7) 0.2048(3) 0.7215(4) 0.0327(17) Uani 1 1 d . . . . .
N2 N 0.1712(9) 0.1920(3) 0.8275(3) 0.0351(19) Uani 1 1 d . . . . .
H2 H 0.144217 0.168959 0.859980 0.042 Uiso 1 1 calc R U . . .
O1 O 0.2138(7) 0.3928(3) 0.5301(3) 0.0424(17) Uani 1 1 d . . . . .
H1 H 0.162121 0.380514 0.498578 0.051 Uiso 1 1 calc R U . . .
O2 O 0.4215(7) 0.3734(3) 0.4446(3) 0.0371(14) Uani 1 1 d . U . . .
H2A H 0.419508 0.406399 0.428559 0.045 Uiso 1 1 calc R U . . .
O3 O 0.4774(7) 0.4109(3) 0.5636(4) 0.0445(17) Uani 1 1 d . . . . .
O4 O 0.3809(6) 0.3090(3) 0.5484(4) 0.0443(16) Uani 1 1 d . . . . .
O5 O 0.4746(9) 0.1253(3) 0.5409(5) 0.069(2) Uani 1 1 d . U . . .
H5 H 0.424841 0.103383 0.516829 0.083 Uiso 1 1 calc R U . . .
O6 O 0.1997(8) 0.1268(3) 0.6029(4) 0.0505(18) Uani 1 1 d . . . . .
H6 H 0.152732 0.121409 0.567432 0.076 Uiso 1 1 calc R U . . .
O7 O 0.4885(6) 0.2241(3) 0.6496(3) 0.0446(18) Uani 1 1 d . . . . .
O8 O 0.2938(8) 0.1168(3) 0.7788(3) 0.0467(18) Uani 1 1 d . . . . .
O9 O 0.0510(9) 0.2659(3) 0.8836(4) 0.056(2) Uani 1 1 d . . . . .
O10 O 0.2060(11) 0.0337(3) 0.6702(5) 0.086(3) Uani 1 1 d . . . . .
H10C H 0.224735 0.062914 0.644783 0.103 Uiso 1 1 d DR U . . .
H10D H 0.230785 0.049864 0.707643 0.103 Uiso 1 1 d R U . . .
O11 O 0.3632(12) 0.0330(4) 0.5292(6) 0.124(4) Uani 1 1 d . U . . .
H11B H 0.319982 0.015728 0.496160 0.149 Uiso 1 1 d R U . . .
H11D H 0.337122 0.016288 0.566200 0.149 Uiso 1 1 d DR U . . .
O12 O 1.000000 0.4536(5) 0.750000 0.082(4) Uani 1 2 d S T P . .
H12 H 0.990500 0.431888 0.784990 0.098 Uiso 1 1 d R U . . .
O13 O 0.9697(11) 0.3836(4) 0.8595(6) 0.110(4) Uani 1 1 d . U . . .
H13C H 0.910377 0.390451 0.892623 0.132 Uiso 1 1 d R U . . .
H13D H 0.999989 0.348611 0.862994 0.132 Uiso 1 1 d R U . . .
O14 O 0.2622(10) 0.0500(4) 0.4455(5) 0.096(3) Uani 1 1 d . U . . .
H14C H 0.172237 0.061989 0.448131 0.115 Uiso 1 1 d R U . . .
H14A H 0.316877 0.075079 0.425481 0.115 Uiso 1 1 d R U . . .
O15 O 0.4171(15) 0.4829(5) 0.3769(6) 0.136(5) Uani 1 1 d . U . . .
H15C H 0.422742 0.515604 0.397061 0.163 Uiso 1 1 d R U . . .
H15D H 0.503940 0.474204 0.362051 0.163 Uiso 1 1 d R U . . .
C1 C 0.5226(9) 0.2814(4) 0.5470(5) 0.039(2) Uani 1 1 d . . . . .
H1B H 0.592852 0.304405 0.573653 0.046 Uiso 1 1 calc R U . . .
H1C H 0.558607 0.280518 0.500203 0.046 Uiso 1 1 calc R U . . .
C2 C 0.5201(12) 0.2204(4) 0.5746(5) 0.040 Uani 1 1 d . . . . .
H2B H 0.620183 0.203491 0.568612 0.048 Uiso 1 1 calc R U . . .
C3 C 0.4068(10) 0.1793(4) 0.5432(5) 0.034(2) Uani 1 1 d . U . . .
H3 H 0.370439 0.192421 0.498467 0.041 Uiso 1 1 calc R U . . .
C4 C 0.2845(11) 0.1770(4) 0.5970(4) 0.037(2) Uani 1 1 d . . . . .
H4 H 0.217940 0.210722 0.591746 0.044 Uiso 1 1 calc R U . . .
C5 C 0.3734(10) 0.1825(4) 0.6647(5) 0.033(2) Uani 1 1 d . . . . .
H5A H 0.418610 0.144936 0.676565 0.040 Uiso 1 1 calc R U . . .
C6 C 0.2536(10) 0.1675(4) 0.7747(5) 0.036(2) Uani 1 1 d . . . . .
C7 C 0.1282(11) 0.2493(4) 0.8333(6) 0.044(2) Uani 1 1 d . . . . .
C8 C 0.1770(14) 0.2877(4) 0.7817(6) 0.060(3) Uani 1 1 d . . . . .
H8 H 0.164707 0.327815 0.785810 0.072 Uiso 1 1 calc R U . . .
C9 C 0.2471(11) 0.2622(3) 0.7222(4) 0.037(2) Uani 1 1 d . . . . .
H9 H 0.262123 0.285035 0.683457 0.044 Uiso 1 1 calc R U . . .

loop_
_atom_site_aniso_label
_atom_site_aniso_U_11
_atom_site_aniso_U_22
_atom_site_aniso_U_33
_atom_site_aniso_U_23
_atom_site_aniso_U_13
_atom_site_aniso_U_12
P1 0.0243(10) 0.0280(11) 0.0493(13) -0.0025(10) 0.0060(11) -0.0049(10)
N1 0.009(3) 0.037(4) 0.052(5) 0.015(3) 0.005(3) 0.000(3)
N2 0.051(5) 0.041(4) 0.014(3) 0.003(3) 0.000(3) 0.011(4)
O1 0.026(3) 0.055(4) 0.046(4) -0.011(3) 0.002(3) -0.010(3)
O2 0.036(3) 0.036(3) 0.040(3) 0.007(3) 0.003(3) -0.010(3)
O3 0.028(3) 0.037(4) 0.068(4) -0.006(3) 0.000(3) -0.012(3)
O4 0.016(3) 0.052(4) 0.065(4) 0.000(3) -0.004(3) -0.008(3)
O5 0.063(5) 0.034(3) 0.109(7) -0.008(4) 0.020(5) 0.002(4)
O6 0.045(4) 0.047(4) 0.059(5) 0.001(3) -0.012(4) -0.014(4)
O7 0.019(3) 0.067(4) 0.048(4) 0.012(3) -0.006(3) -0.013(3)
O8 0.050(4) 0.035(4) 0.055(4) 0.014(3) 0.016(4) -0.005(3)
O9 0.046(4) 0.056(5) 0.065(5) -0.007(4) 0.004(4) 0.013(4)
O10 0.099(7) 0.039(4) 0.121(8) -0.002(5) -0.053(7) 0.004(5)
O11 0.103(6) 0.093(6) 0.175(8) 0.023(6) -0.024(6) -0.011(5)
O12 0.061(8) 0.069(8) 0.116(11) 0.000 -0.013(8) 0.000
O13 0.078(7) 0.079(6) 0.173(11) -0.055(7) 0.044(7) 0.015(6)
O14 0.058(5) 0.075(6) 0.153(8) -0.005(5) -0.043(6) 0.014(4)
O15 0.191(10) 0.074(7) 0.141(9) -0.038(6) -0.057(8) 0.000(7)
C1 0.017(4) 0.046(5) 0.053(6) 0.020(5) -0.004(4) 0.001(4)
C2 0.040 0.040 0.040 0.000 0.000 0.000
C3 0.036(5) 0.027(4) 0.039(5) 0.001(4) 0.001(4) -0.006(3)
C4 0.039(5) 0.025(4) 0.046(5) 0.005(4) -0.004(5) -0.007(4)
C5 0.032(5) 0.026(4) 0.043(5) 0.002(4) -0.014(5) 0.003(4)
C6 0.025(4) 0.040(5) 0.043(5) 0.014(4) 0.018(4) 0.005(4)
C7 0.031(5) 0.032(5) 0.069(7) -0.005(5) 0.008(5) 0.015(4)
C8 0.072(8) 0.021(5) 0.086(8) 0.007(5) 0.028(7) 0.011(5)
C9 0.051(6) 0.017(4) 0.042(5) 0.003(4) 0.007(5) 0.012(4)

loop_
_atom_type_symbol
_atom_type_description
_atom_type_scat_dispersion_real
_atom_type_scat_dispersion_imag
_atom_type_scat_source
C C 0.0033 0.0016 'International Tables Vol C Tables 4.2.6.8 and 6.1.1.4'
H H 0.0000 0.0000 'International Tables Vol C Tables 4.2.6.8 and 6.1.1.4'
N N 0.0061 0.0033 'International Tables Vol C Tables 4.2.6.8 and 6.1.1.4'
O O 0.0106 0.0060 'International Tables Vol C Tables 4.2.6.8 and 6.1.1.4'
P P 0.1023 0.0942 'International Tables Vol C Tables 4.2.6.8 and 6.1.1.4'

loop_
_geom_angle_atom_site_label_1
_geom_angle_atom_site_label_2
_geom_angle_atom_site_label_3
_geom_angle
_geom_angle_site_symmetry_1
_geom_angle_site_symmetry_3
_geom_angle_publ_flag
O1 P1 O3 110.6(4) . . ?
O1 P1 O2 114.4(4) . . ?
O3 P1 O2 113.8(4) . . ?
O1 P1 O4 103.4(3) . . ?
O3 P1 O4 106.2(4) . . ?
O2 P1 O4 107.6(4) . . ?
C9 N1 C6 120.7(7) . . ?
C9 N1 C5 120.0(7) . . ?
C6 N1 C5 119.3(7) . . ?
C7 N2 C6 126.6(8) . . ?
C7 N2 H2 116.7 . . ?
C6 N2 H2 116.7 . . ?
P1 O1 H1 109.5 . . ?
P1 O2 H2A 109.5 . . ?
C1 O4 P1 116.3(5) . . ?
C3 O5 H5 109.5 . . ?
C4 O6 H6 109.5 . . ?
C5 O7 C2 107.4(7) . . ?
H10C O10 H10D 96.2 . . ?
H11B O11 H11D 108.3 . . ?
H12 O12 H12 108.3 . 4_756 ?
H13C O13 H13D 108.2 . . ?
H11B O14 H14C 119.9 . . ?
H11B O14 H14A 120.5 . . ?
H14C O14 H14A 110.5 . . ?
H15C O15 H15D 108.2 . . ?
O4 C1 C2 113.4(7) . . ?
O4 C1 H1B 108.9 . . ?
C2 C1 H1B 108.9 . . ?
O4 C1 H1C 108.9 . . ?
C2 C1 H1C 108.9 . . ?
H1B C1 H1C 107.7 . . ?
O7 C2 C1 107.6(8) . . ?
O7 C2 C3 107.9(8) . . ?
C1 C2 C3 116.5(8) . . ?
O7 C2 H2B 108.2 . . ?
C1 C2 H2B 108.2 . . ?
C3 C2 H2B 108.2 . . ?
O5 C3 C2 106.3(8) . . ?
O5 C3 C4 107.9(7) . . ?
C2 C3 C4 102.7(7) . . ?
O5 C3 H3 113.1 . . ?
C2 C3 H3 113.1 . . ?
C4 C3 H3 113.1 . . ?
O6 C4 C3 118.7(8) . . ?
O6 C4 C5 106.0(7) . . ?
C3 C4 C5 102.8(8) . . ?
O6 C4 H4 109.6 . . ?
C3 C4 H4 109.6 . . ?
C5 C4 H4 109.6 . . ?
N1 C5 O7 106.6(6) . . ?
N1 C5 C4 115.8(8) . . ?
O7 C5 C4 104.2(7) . . ?
N1 C5 H5A 110.0 . . ?
O7 C5 H5A 110.0 . . ?
C4 C5 H5A 110.0 . . ?
O8 C6 N2 119.6(7) . . ?
O8 C6 N1 124.3(8) . . ?
N2 C6 N1 116.0(8) . . ?
O9 C7 N2 120.4(9) . . ?
O9 C7 C8 122.5(8) . . ?
N2 C7 C8 117.0(9) . . ?
C7 C8 C9 117.1(8) . . ?
C7 C8 H8 121.4 . . ?
C9 C8 H8 121.4 . . ?
N1 C9 C8 121.4(7) . . ?
N1 C9 H9 119.3 . . ?
C8 C9 H9 119.3 . . ?

loop_
_geom_bond_atom_site_label_1
_geom_bond_atom_site_label_2
_geom_bond_distance
_geom_bond_site_symmetry_2
_geom_bond_publ_flag
P1 O1 1.503(6) . ?
P1 O3 1.507(7) . ?
P1 O2 1.513(7) . ?
P1 O4 1.630(7) . ?
N1 C9 1.378(10) . ?
N1 C6 1.390(10) . ?
N1 C5 1.422(11) . ?
N2 C7 1.375(11) . ?
N2 C6 1.386(11) . ?
N2 H2 0.8600 . ?
O1 H1 0.8200 . ?
O2 H2A 0.8200 . ?
O4 C1 1.413(10) . ?
O5 C3 1.379(11) . ?
O5 H5 0.8200 . ?
O6 C4 1.384(11) . ?
O6 H6 0.8200 . ?
O7 C5 1.432(11) . ?
O7 C2 1.495(11) . ?
O8 C6 1.221(10) . ?
O9 C7 1.259(12) . ?
O10 H10C 0.8499 . ?
O10 H10D 0.8501 . ?
O11 H11B 0.8500 . ?
O11 H11D 0.8499 . ?
O12 H12 0.8500 . ?
O12 H12 0.8500 4_756 ?
O13 H13C 0.8502 . ?
O13 H13D 0.8500 . ?
O14 H11B 1.3656 . ?
O14 H14C 0.8499 . ?
O14 H14A 0.8499 . ?
O15 H15C 0.8500 . ?
O15 H15D 0.8499 . ?
C1 C2 1.502(13) . ?
C1 H1B 0.9700 . ?
C1 H1C 0.9700 . ?
C2 C3 1.513(13) . ?
C2 H2B 0.9800 . ?
C3 C4 1.516(13) . ?
C3 H3 0.9800 . ?
C4 C5 1.548(12) . ?
C4 H4 0.9800 . ?
C5 H5A 0.9800 . ?
C7 C8 1.409(14) . ?
C8 C9 1.445(13) . ?
C8 H8 0.9300 . ?
C9 H9 0.9300 . ?

loop_
_geom_torsion_atom_site_label_1
_geom_torsion_atom_site_label_2
_geom_torsion_atom_site_label_3
_geom_torsion_atom_site_label_4
_geom_torsion
_geom_torsion_site_symmetry_1
_geom_torsion_site_symmetry_2
_geom_torsion_site_symmetry_3
_geom_torsion_site_symmetry_4
_geom_torsion_publ_flag
O1 P1 O4 C1 -177.6(7) . . . . ?
O3 P1 O4 C1 -61.1(7) . . . . ?
O2 P1 O4 C1 61.0(7) . . . . ?
P1 O4 C1 C2 -179.7(6) . . . . ?
C5 O7 C2 C1 132.7(8) . . . . ?
C5 O7 C2 C3 6.2(10) . . . . ?
O4 C1 C2 O7 -67.6(10) . . . . ?
O4 C1 C2 C3 53.6(12) . . . . ?
O7 C2 C3 O5 -95.0(9) . . . . ?
C1 C2 C3 O5 144.0(8) . . . . ?
O7 C2 C3 C4 18.2(9) . . . . ?
C1 C2 C3 C4 -102.8(9) . . . . ?
O5 C3 C4 O6 -38.5(11) . . . . ?
C2 C3 C4 O6 -150.5(8) . . . . ?
O5 C3 C4 C5 78.1(8) . . . . ?
C2 C3 C4 C5 -33.9(8) . . . . ?
C9 N1 C5 O7 46.6(10) . . . . ?
C6 N1 C5 O7 -136.0(8) . . . . ?
C9 N1 C5 C4 -68.9(10) . . . . ?
C6 N1 C5 C4 108.6(9) . . . . ?
C2 O7 C5 N1 -150.7(7) . . . . ?
C2 O7 C5 C4 -27.7(9) . . . . ?
O6 C4 C5 N1 -79.0(9) . . . . ?
C3 C4 C5 N1 155.7(7) . . . . ?
O6 C4 C5 O7 164.2(7) . . . . ?
C3 C4 C5 O7 38.9(8) . . . . ?
C7 N2 C6 O8 174.3(9) . . . . ?
C7 N2 C6 N1 -2.0(14) . . . . ?
C9 N1 C6 O8 -177.3(9) . . . . ?
C5 N1 C6 O8 5.3(14) . . . . ?
C9 N1 C6 N2 -1.1(12) . . . . ?
C5 N1 C6 N2 -178.5(8) . . . . ?
C6 N2 C7 O9 178.8(9) . . . . ?
C6 N2 C7 C8 -2.5(15) . . . . ?
O9 C7 C8 C9 -171.8(10) . . . . ?
N2 C7 C8 C9 9.5(16) . . . . ?
C6 N1 C9 C8 8.6(14) . . . . ?
C5 N1 C9 C8 -174.0(9) . . . . ?
C7 C8 C9 N1 -12.9(16) . . . . ?
